data_1540281
loop_
_publ_author_name
'Liess, H.'
'Steffen, F.'
'Meyer, G.'

_publ_section_title
;
 Qauternary chlorides and bromides with interstitially stabilized double
 octahedra, A2 (Gd10 (C2)2) Cl19 (A= Rb, Cs), A2 (Gd10 (C2)2) Br10 (A= K,
 Rb), Rb2 (Tb10 (C2)2) Br19, and K2 (Gd10 (C2)2) Br20
;
_journal_name_full 'Journal of Alloys Compd.'
_journal_page_first 242
_journal_page_last 247
_journal_volume 246
_journal_year 1997
_chemical_formula_sum 'C4 Cl19 Cs2 Gd10'
_chemical_name_systematic 'Cs2 (Gd10 (C2)2) Cl19'
_space_group_IT_number 60
_symmetry_space_group_name_Hall '-P 2n 2ab'
_symmetry_space_group_name_H-M 'P b c n'
_cell_angle_alpha 90
_cell_angle_beta 90
_cell_angle_gamma 90
_cell_formula_units_Z 4
_cell_length_a 12.344
_cell_length_b 22.434
_cell_length_c 13.924
_cell_volume 3855.908
_citation_journal_id_ASTM JALCEU
_cod_data_source_file Liess_JALCEU_1997_1791.cif
_cod_data_source_block C4Cl19Cs2Gd10
_cod_database_code 1540281

loop_
_symmetry_equiv_pos_as_xyz
x,y,z
-x+1/2,-y+1/2,z+1/2
x+1/2,-y+1/2,-z
-x,y,-z+1/2
-x,-y,-z
x-1/2,y-1/2,-z-1/2
-x-1/2,y-1/2,z
x,-y,z-1/2

loop_
_atom_site_label
_atom_site_type_symbol
_atom_site_fract_x
_atom_site_fract_y
_atom_site_fract_z
_atom_site_occupancy
_atom_site_U_iso_or_equiv
Cl11 Cl-1 0 0.426 0.75 1 0.0
Gd4 Gd+3 0.1169 0.3339 0.8187 1 0.0
Cl6 Cl-1 -0.0135 0.3458 0.5035 1 0.0
C1 C-3 0.0313 0.0907 0.7068 1 0.0
Cl7 Cl-1 0.2533 0.4029 0.4059 1 0.0
Cl2 Cl-1 0.2524 -0.072 0.9033 1 0.0
Cl10 Cl-1 0.2659 0.0097 0.6651 1 0.0
Cl8 Cl-1 0 -0.0717 0.75 1 0.0
Cl5 Cl-1 0.2434 0.246 0.3988 1 0.0
Gd2 Gd+3 0.1219 0.0191 0.8145 1 0.0
Gd1 Gd+3 0.1338 0.2704 0.5782 1 0.0
Cl3 Cl-1 0.2621 0.1779 0.6536 1 0.0
Cs2 Cs+1 0.5 0 0 1 0.0
Cl1 Cl-1 0.0087 0.1769 0.4975 1 0.0
Gd3 Gd+3 0.1361 0.0881 0.5783 1 0.0
Cl4 Cl-1 0 0 0.5 1 0.0
Gd5 Gd+3 0.1047 0.1757 0.8151 1 0.0
Cs1 Cs+1 0 0.2349 0.25 1 0.0
C2 C-3 0.0329 0.2617 0.7071 1 0.0
Cl9 Cl-1 0.2653 0.3447 0.6712 1 0.0
